data_7719084
loop_
_publ_author_name
'Contini, Laura'
'Turner, Raymond J.'
'Grepioni, Fabrizia'

_publ_section_title
;
 Zinc(II), copper(II) and silver(I) salicylate-metronidazole complexes as
 novel antimicrobial agents.
;
_journal_issue 31
_journal_name_full 'Dalton transactions (Cambridge, England : 2003)'
_journal_page_first 11925
_journal_page_last 11934
_journal_paper_doi 10.1039/d5dt01086a
_journal_volume 54
_journal_year 2025
_chemical_formula_moiety 'C26 H28 N6 O12 Zn'
_chemical_formula_sum 'C26 H28 N6 O12 Zn'
_chemical_formula_weight 681.91
_chemical_name_systematic '[Zn(Sal)2(MET)2] form 2'
_space_group_crystal_system orthorhombic
_space_group_IT_number 33
_space_group_name_Hall 'P 2c -2n'
_space_group_name_H-M_alt 'P n a 21'
_atom_sites_solution_hydrogens mixed
_atom_sites_solution_primary dual
_audit_creation_date 2024-05-14
_audit_creation_method
;
Olex2 1.5
(compiled 2024.02.16 svn.r378c4104 for OlexSys, GUI svn.r6928)
;
_audit_update_record
;
2025-05-05 deposited with the CCDC.	2025-07-10 downloaded from the CCDC.
;
_cell_angle_alpha 90
_cell_angle_beta 90
_cell_angle_gamma 90
_cell_formula_units_Z 4
_cell_length_a 34.2296(10)
_cell_length_b 8.3588(3)
_cell_length_c 10.1499(3)
_cell_measurement_reflns_used 3795
_cell_measurement_temperature 293
_cell_measurement_theta_max 25.6220
_cell_measurement_theta_min 2.3840
_cell_volume 2904.07(16)
_computing_cell_refinement 'CrysAlisPro 1.171.42.85a (Rigaku OD, 2023)'
_computing_data_collection 'CrysAlisPro 1.171.42.85a (Rigaku OD, 2023)'
_computing_data_reduction 'CrysAlisPro 1.171.42.85a (Rigaku OD, 2023)'
_computing_molecular_graphics 'Olex2 1.5 (Dolomanov et al., 2009)'
_computing_publication_material 'Olex2 1.5 (Dolomanov et al., 2009)'
_computing_structure_refinement 'SHELXL 2016/6 (Sheldrick, 2015)'
_computing_structure_solution 'SHELXT 2014/5 (Sheldrick, 2014)'
_diffrn_ambient_temperature 293
_diffrn_detector 'CCD plate'
_diffrn_detector_area_resol_mean 16.1385
_diffrn_detector_type Sapphire3
_diffrn_measured_fraction_theta_full 1.000
_diffrn_measured_fraction_theta_max 0.884
_diffrn_measurement_details
;
List of Runs (angles in degrees, time in seconds):

  # Type    Start    End  Width  t~exp~   \w     \q     \k     \f   Frames
#--------------------------------------------------------------------------
  1  \w    -75.00 -49.00   1.00   80.92    --  -16.52-178.00  60.00   26
  2  \w      2.00  86.00   1.00   80.92    --   17.46  57.00  60.00   84
  3  \w    -51.00  35.00   1.00   80.92    --   17.46 -57.00 -90.00   86
;
_diffrn_measurement_device 'four-circle diffractometer'
_diffrn_measurement_device_type 'Xcalibur, Sapphire3'
_diffrn_measurement_method '\w scans'
_diffrn_orient_matrix_type 'CrysAlisPro convention (1999,Acta A55,543-557)'
_diffrn_orient_matrix_UB_11 -0.0186082000
_diffrn_orient_matrix_UB_12 -0.0130966000
_diffrn_orient_matrix_UB_13 0.0287837000
_diffrn_orient_matrix_UB_21 -0.0091247000
_diffrn_orient_matrix_UB_22 0.0260726000
_diffrn_orient_matrix_UB_23 -0.0589423000
_diffrn_orient_matrix_UB_31 0.0000634000
_diffrn_orient_matrix_UB_32 -0.0797034000
_diffrn_orient_matrix_UB_33 -0.0240258000
_diffrn_radiation_monochromator graphite
_diffrn_radiation_probe x-ray
_diffrn_radiation_type 'Mo K\a'
_diffrn_radiation_wavelength 0.71073
_diffrn_reflns_av_R_equivalents 0.0293
_diffrn_reflns_av_unetI/netI 0.0465
_diffrn_reflns_Laue_measured_fraction_full 1.000
_diffrn_reflns_Laue_measured_fraction_max 0.884
_diffrn_reflns_limit_h_max 46
_diffrn_reflns_limit_h_min -25
_diffrn_reflns_limit_k_max 11
_diffrn_reflns_limit_k_min -11
_diffrn_reflns_limit_l_max 13
_diffrn_reflns_limit_l_min -13
_diffrn_reflns_number 12074
_diffrn_reflns_point_group_measured_fraction_full 0.856
_diffrn_reflns_point_group_measured_fraction_max 0.718
_diffrn_reflns_theta_full 25.242
_diffrn_reflns_theta_max 29.328
_diffrn_reflns_theta_min 2.333
_diffrn_source 'fine-focus sealed X-ray tube'
_diffrn_source_type 'Enhance (Mo) X-ray Source'
_exptl_absorpt_coefficient_mu 0.921
_exptl_absorpt_correction_T_max 1.00000
_exptl_absorpt_correction_T_min 0.94539
_exptl_absorpt_correction_type multi-scan
_exptl_absorpt_process_details
;
CrysAlisPro 1.171.42.85a (Rigaku Oxford Diffraction, 2023)
Empirical absorption correction using spherical harmonics,
implemented in SCALE3 ABSPACK scaling algorithm.
;
_exptl_crystal_colour 'clear yellowish yellow'
_exptl_crystal_colour_lustre clear
_exptl_crystal_colour_modifier yellowish
_exptl_crystal_colour_primary yellow
_exptl_crystal_density_diffrn 1.560
_exptl_crystal_description plate
_exptl_crystal_F_000 1408
_exptl_crystal_preparation 'Crystallization from solution'
_exptl_crystal_recrystallization_method
'Crystallization from a basic water solution of salycilic acid, metronidazole and Zn(NO3)2'
_exptl_crystal_size_max 0.39
_exptl_crystal_size_mid 0.131
_exptl_crystal_size_min 0.056
_refine_diff_density_max 0.306
_refine_diff_density_min -0.367
_refine_diff_density_rms 0.049
_refine_ls_abs_structure_details
;
 Flack x determined using 1325 quotients [(I+)-(I-)]/[(I+)+(I-)]
 (Parsons, Flack and Wagner, Acta Cryst. B69 (2013) 249-259).
;
_refine_ls_abs_structure_Flack 0.000(10)
_refine_ls_extinction_method none
_refine_ls_goodness_of_fit_ref 1.088
_refine_ls_hydrogen_treatment mixed
_refine_ls_matrix_type full
_refine_ls_number_parameters 420
_refine_ls_number_reflns 5712
_refine_ls_number_restraints 1
_refine_ls_restrained_S_all 1.087
_refine_ls_R_factor_all 0.0660
_refine_ls_R_factor_gt 0.0477
_refine_ls_shift/su_max 0.000
_refine_ls_shift/su_mean 0.000
_refine_ls_structure_factor_coef Fsqd
_refine_ls_weighting_details 'w=1/[\s^2^(Fo^2^)+(0.0361P)^2^+0.1342P] where P=(Fo^2^+2Fc^2^)/3'
_refine_ls_weighting_scheme calc
_refine_ls_wR_factor_gt 0.0850
_refine_ls_wR_factor_ref 0.0908
_reflns_Friedel_coverage 0.542
_reflns_Friedel_fraction_full 0.694
_reflns_Friedel_fraction_max 0.533
_reflns_number_gt 4572
_reflns_number_total 5712
_reflns_threshold_expression 'I > 2\s(I)'
_cod_data_source_file d5dt01086a2.cif
_cod_data_source_block hasal+met+zn(no3)2_auto
_cod_depositor_comments 'Adding full bibliography for 7719080--7719084.cif.'
_cod_database_code 7719084
_shelx_shelxl_version_number 2016/6
_chemical_oxdiff_formula 'Zn C H N O'
_shelx_space_group_comment
;
The symmetry employed for this shelxl refinement is uniquely defined
by the following loop, which should always be used as a source of
symmetry information in preference to the above space-group names.
They are only intended as comments.
;
_shelx_estimated_absorpt_t_max 0.950
_shelx_estimated_absorpt_t_min 0.715
_olex2_refinement_description
;
1. Fixed Uiso
 At 1.2 times of:
  All C(H) groups, All C(H,H) groups
 At 1.5 times of:
  All C(H,H,H) groups, All O(H) groups
2.a Secondary CH2 refined with riding coordinates:
 C5(H4,H5), C11(H13,H14), C12(H15,H16)
2.b Aromatic/amide H refined with riding coordinates:
 C4(H9), C9(H18), C14(H22), C15(H21), C16(H20), C17(H19), C21(H24), C22(H25),
 C23(H26), C24(H27)
2.c Idealised Me refined as rotating group:
 C2(H1,H2,H3), C8(H10,H11,H12)
2.d Idealised tetrahedral OH refined as rotating group:
 O1(H8), O4(H17), O7(H23), O10(H28)
;
_olex2_submission_special_instructions 'No special instructions were received'
_oxdiff_exptl_absorpt_empirical_details
;
Empirical correction (ABSPACK) includes:
- Absorption correction using spherical harmonics
- Frame scaling
;
_oxdiff_exptl_absorpt_empirical_full_max 1.063
_oxdiff_exptl_absorpt_empirical_full_min 0.942

loop_
_space_group_symop_operation_xyz
'x, y, z'
'-x, -y, z+1/2'
'x+1/2, -y+1/2, z'
'-x+1/2, y+1/2, z+1/2'

loop_
_atom_site_label
_atom_site_type_symbol
_atom_site_fract_x
_atom_site_fract_y
_atom_site_fract_z
_atom_site_U_iso_or_equiv
_atom_site_adp_type
_atom_site_occupancy
_atom_site_site_symmetry_order
_atom_site_calc_flag
_atom_site_refinement_flags_posn
_atom_site_refinement_flags_adp
_atom_site_refinement_flags_occupancy
_atom_site_disorder_assembly
_atom_site_disorder_group
C1 C 0.39487(12) 0.3648(5) 0.8069(4) 0.0300(10) Uani 1 1 d . . . . .
C2 C 0.35413(12) 0.3580(6) 0.8561(5) 0.0426(12) Uani 1 1 d . . . . .
H1 H 0.336909 0.330453 0.785004 0.064 Uiso 1 1 calc R U . . .
H2 H 0.346888 0.460522 0.891065 0.064 Uiso 1 1 calc R U . . .
H3 H 0.352215 0.278639 0.924182 0.064 Uiso 1 1 calc R U . . .
C3 C 0.45773(12) 0.3931(6) 0.7959(4) 0.0368(11) Uani 1 1 d . . . . .
C4 C 0.44482(12) 0.3317(6) 0.6808(5) 0.0414(12) Uani 1 1 d . . . . .
H9 H 0.460339 0.304725 0.608906 0.050 Uiso 1 1 calc R U . . .
C5 C 0.42420(12) 0.4939(5) 1.0053(4) 0.0357(11) Uani 1 1 d . . . . .
H4 H 0.444043 0.448619 1.062441 0.043 Uiso 1 1 calc R U . . .
H5 H 0.398924 0.473796 1.045257 0.043 Uiso 1 1 calc R U . . .
C6 C 0.43048(16) 0.6720(6) 0.9946(5) 0.0417(12) Uani 1 1 d . . . . .
H6 H 0.4583(12) 0.695(4) 0.972(4) 0.026(11) Uiso 1 1 d . . . . .
H7 H 0.4281(14) 0.722(5) 1.079(5) 0.038(14) Uiso 1 1 d . . . . .
C7 C 0.35090(13) 0.5843(6) 0.4211(4) 0.0390(11) Uani 1 1 d . . . . .
C8 C 0.39281(13) 0.6318(7) 0.4017(6) 0.0621(16) Uani 1 1 d . . . . .
H10 H 0.409506 0.544741 0.426917 0.093 Uiso 1 1 calc R U . . .
H11 H 0.398562 0.723607 0.455119 0.093 Uiso 1 1 calc R U . . .
H12 H 0.397152 0.657413 0.310685 0.093 Uiso 1 1 calc R U . . .
C9 C 0.30005(12) 0.4544(5) 0.4849(4) 0.0349(10) Uani 1 1 d . . . . .
H18 H 0.284035 0.376653 0.522012 0.042 Uiso 1 1 calc R U . . .
C10 C 0.28779(12) 0.5904(5) 0.4260(4) 0.0329(10) Uani 1 1 d . . . . .
C11 C 0.32260(14) 0.8279(6) 0.3128(5) 0.0429(12) Uani 1 1 d . . . . .
H13 H 0.348044 0.875543 0.327903 0.051 Uiso 1 1 calc R U . . .
H14 H 0.302991 0.900591 0.347126 0.051 Uiso 1 1 calc R U . . .
C12 C 0.31641(15) 0.8071(6) 0.1663(5) 0.0500(13) Uani 1 1 d . . . . .
H15 H 0.290484 0.764689 0.149866 0.060 Uiso 1 1 calc R U . . .
H16 H 0.318585 0.909691 0.122353 0.060 Uiso 1 1 calc R U . . .
C13 C 0.29509(16) -0.2324(6) 0.7421(5) 0.0512(13) Uani 1 1 d . . . . .
C14 C 0.26105(18) -0.3137(7) 0.7713(6) 0.0574(15) Uani 1 1 d . . . . .
H22 H 0.261975 -0.406139 0.822219 0.069 Uiso 1 1 calc R U . . .
C15 C 0.22614(19) -0.2588(7) 0.7256(6) 0.0602(18) Uani 1 1 d . . . . .
H21 H 0.203360 -0.313580 0.747055 0.072 Uiso 1 1 calc R U . . .
C16 C 0.22396(14) -0.1255(7) 0.6492(5) 0.0538(14) Uani 1 1 d . . . . .
H20 H 0.199885 -0.088597 0.619506 0.065 Uiso 1 1 calc R U . . .
C17 C 0.25795(13) -0.0452(6) 0.6161(5) 0.0432(12) Uani 1 1 d . . . . .
H19 H 0.256666 0.044861 0.562520 0.052 Uiso 1 1 calc R U . . .
C18 C 0.29359(14) -0.0972(6) 0.6617(4) 0.0365(11) Uani 1 1 d . . . . .
C19 C 0.33067(14) -0.0075(6) 0.6284(5) 0.0411(11) Uani 1 1 d . . . . .
C20 C 0.43887(14) 0.0890(5) 0.0785(4) 0.0400(11) Uani 1 1 d . . . . .
C21 C 0.47125(16) 0.0670(6) -0.0010(5) 0.0528(14) Uani 1 1 d . . . . .
H24 H 0.468134 0.031205 -0.087166 0.063 Uiso 1 1 calc R U . . .
C22 C 0.50795(16) 0.0979(7) 0.0469(6) 0.0625(15) Uani 1 1 d . . . . .
H25 H 0.529604 0.081644 -0.006766 0.075 Uiso 1 1 calc R U . . .
C23 C 0.51309(15) 0.1528(8) 0.1739(6) 0.0609(16) Uani 1 1 d . . . . .
H26 H 0.538026 0.174464 0.205582 0.073 Uiso 1 1 calc R U . . .
C24 C 0.48075(14) 0.1751(6) 0.2535(5) 0.0473(13) Uani 1 1 d . . . . .
H27 H 0.484079 0.212638 0.339048 0.057 Uiso 1 1 calc R U . . .
C25 C 0.44313(13) 0.1422(5) 0.2072(4) 0.0350(10) Uani 1 1 d . . . . .
C26 C 0.40849(14) 0.1672(6) 0.2943(5) 0.0389(11) Uani 1 1 d . . . . .
N1 N 0.40558(10) 0.3159(5) 0.6875(4) 0.0344(9) Uani 1 1 d . . . . .
N2 N 0.42587(10) 0.4145(4) 0.8764(3) 0.0311(8) Uani 1 1 d . . . . .
N3 N 0.49738(11) 0.4188(5) 0.8322(4) 0.0474(11) Uani 1 1 d . . . . .
N4 N 0.33993(10) 0.4504(4) 0.4808(4) 0.0357(9) Uani 1 1 d . . . . .
N5 N 0.32017(10) 0.6734(4) 0.3848(4) 0.0343(8) Uani 1 1 d . . . . .
N6 N 0.24803(11) 0.6375(5) 0.4034(4) 0.0387(9) Uani 1 1 d . . . . .
O1 O 0.40411(13) 0.7363(4) 0.9051(4) 0.0639(11) Uani 1 1 d . . . . .
H8 H 0.400453 0.831027 0.922249 0.096 Uiso 1 1 calc R U . . .
O2 O 0.52200(10) 0.3831(7) 0.7513(4) 0.0862(15) Uani 1 1 d . . . . .
O3 O 0.50516(10) 0.4716(5) 0.9403(4) 0.0579(10) Uani 1 1 d . . . . .
O4 O 0.34499(13) 0.7002(5) 0.1165(4) 0.0714(12) Uani 1 1 d . . . . .
H17 H 0.349688 0.722412 0.039411 0.107 Uiso 1 1 calc R U . . .
O5 O 0.24170(11) 0.7579(4) 0.3384(4) 0.0549(11) Uani 1 1 d . . . . .
O6 O 0.22286(9) 0.5518(4) 0.4494(4) 0.0529(9) Uani 1 1 d . . . . .
O7 O 0.32815(13) -0.2871(6) 0.7925(6) 0.0934(16) Uani 1 1 d . . . . .
H23 H 0.346687 -0.246323 0.753901 0.140 Uiso 1 1 calc R U . . .
O8 O 0.36261(11) -0.0604(5) 0.6657(5) 0.0732(13) Uani 1 1 d . . . . .
O9 O 0.32695(9) 0.1190(4) 0.5627(3) 0.0475(9) Uani 1 1 d . . . . .
O10 O 0.40312(10) 0.0572(4) 0.0273(4) 0.0554(9) Uani 1 1 d . . . . .
H28 H 0.386424 0.070055 0.084249 0.083 Uiso 1 1 calc R U . . .
O11 O 0.37517(9) 0.1452(5) 0.2478(4) 0.0573(10) Uani 1 1 d . . . . .
O12 O 0.41468(10) 0.2093(4) 0.4118(3) 0.0492(9) Uani 1 1 d . . . . .
Zn1 Zn 0.37161(2) 0.25278(6) 0.53188(10) 0.03639(13) Uani 1 1 d . . . . .

loop_
_atom_site_aniso_label
_atom_site_aniso_U_11
_atom_site_aniso_U_22
_atom_site_aniso_U_33
_atom_site_aniso_U_23
_atom_site_aniso_U_13
_atom_site_aniso_U_12
C1 0.027(2) 0.024(2) 0.039(2) 0.005(2) 0.000(2) 0.0003(19)
C2 0.029(2) 0.046(3) 0.053(3) -0.005(3) 0.004(2) -0.002(2)
C3 0.025(2) 0.054(3) 0.031(2) 0.004(2) -0.0033(19) -0.002(2)
C4 0.030(2) 0.059(3) 0.035(3) -0.002(2) 0.009(2) -0.001(2)
C5 0.036(2) 0.041(3) 0.030(2) -0.001(2) 0.0009(19) -0.003(2)
C6 0.047(3) 0.037(3) 0.041(3) -0.005(2) -0.001(2) -0.003(2)
C7 0.036(2) 0.042(3) 0.039(3) 0.003(2) 0.001(2) -0.001(2)
C8 0.030(3) 0.067(4) 0.089(4) 0.024(3) -0.004(3) -0.004(3)
C9 0.035(2) 0.039(3) 0.031(2) -0.001(2) 0.0041(18) -0.009(2)
C10 0.034(2) 0.033(3) 0.032(2) -0.005(2) 0.000(2) 0.001(2)
C11 0.044(3) 0.029(3) 0.055(3) 0.009(2) 0.000(2) 0.000(2)
C12 0.052(3) 0.049(3) 0.049(3) 0.013(3) 0.001(3) 0.002(3)
C13 0.061(3) 0.037(3) 0.055(3) 0.003(3) -0.006(3) 0.000(3)
C14 0.076(4) 0.038(3) 0.058(4) 0.006(3) 0.012(3) -0.013(3)
C15 0.062(4) 0.057(4) 0.062(4) -0.013(3) 0.015(3) -0.025(3)
C16 0.044(3) 0.064(4) 0.054(3) -0.019(3) 0.002(3) -0.006(3)
C17 0.048(3) 0.044(3) 0.037(3) -0.006(2) -0.008(2) -0.002(2)
C18 0.045(3) 0.030(3) 0.034(2) -0.006(2) 0.003(2) -0.008(2)
C19 0.047(3) 0.034(3) 0.042(3) -0.003(2) -0.002(2) -0.005(2)
C20 0.049(3) 0.029(3) 0.042(3) 0.002(2) -0.004(2) 0.002(2)
C21 0.078(4) 0.042(3) 0.038(3) -0.005(2) 0.010(3) 0.003(3)
C22 0.059(3) 0.067(4) 0.062(4) 0.004(3) 0.021(3) 0.003(3)
C23 0.042(3) 0.083(5) 0.058(4) 0.007(3) 0.002(3) -0.001(3)
C24 0.049(3) 0.054(3) 0.040(3) -0.001(3) -0.003(2) -0.001(3)
C25 0.042(2) 0.026(2) 0.037(2) 0.003(2) 0.002(2) 0.000(2)
C26 0.043(3) 0.029(3) 0.045(3) 0.000(2) -0.002(2) 0.000(2)
N1 0.0271(19) 0.041(2) 0.035(2) -0.0048(19) -0.0014(17) -0.0018(17)
N2 0.0280(18) 0.033(2) 0.0320(19) 0.0046(17) 0.0024(16) -0.0018(16)
N3 0.028(2) 0.067(3) 0.047(3) 0.001(2) -0.003(2) -0.003(2)
N4 0.0311(19) 0.033(2) 0.043(2) 0.0060(18) -0.0003(16) -0.0016(17)
N5 0.0337(19) 0.030(2) 0.040(2) 0.0004(18) -0.0001(17) -0.0009(17)
N6 0.032(2) 0.046(2) 0.038(2) -0.008(2) 0.0068(18) 0.0024(19)
O1 0.081(3) 0.044(2) 0.067(3) 0.002(2) -0.024(2) 0.009(2)
O2 0.0303(19) 0.169(5) 0.059(2) -0.017(3) 0.009(2) -0.004(2)
O3 0.0425(19) 0.077(3) 0.054(2) -0.013(2) -0.0138(18) -0.0039(19)
O4 0.068(3) 0.084(3) 0.062(3) 0.007(2) 0.022(2) 0.018(2)
O5 0.046(2) 0.053(3) 0.065(3) 0.009(2) 0.0019(19) 0.0138(18)
O6 0.0330(18) 0.068(2) 0.058(2) 0.001(2) 0.0058(17) -0.0068(17)
O7 0.067(3) 0.073(3) 0.140(5) 0.047(3) -0.016(3) 0.002(3)
O8 0.046(2) 0.057(3) 0.116(4) 0.026(3) -0.006(2) -0.0047(18)
O9 0.0502(18) 0.0427(19) 0.050(2) 0.0123(17) -0.0022(16) -0.0104(16)
O10 0.060(2) 0.057(2) 0.0493(19) -0.010(2) -0.009(2) -0.0030(18)
O11 0.040(2) 0.070(3) 0.062(2) -0.010(2) -0.0042(17) -0.0032(19)
O12 0.045(2) 0.066(2) 0.0364(19) -0.0067(17) 0.0024(16) 0.0011(17)
Zn1 0.0348(2) 0.0380(2) 0.0364(2) 0.0005(3) -0.0041(3) -0.0011(2)

loop_
_atom_type_symbol
_atom_type_description
_atom_type_scat_dispersion_real
_atom_type_scat_dispersion_imag
_atom_type_scat_source
C C 0.0033 0.0016 'International Tables Vol C Tables 4.2.6.8 and 6.1.1.4'
H H 0.0000 0.0000 'International Tables Vol C Tables 4.2.6.8 and 6.1.1.4'
N N 0.0061 0.0033 'International Tables Vol C Tables 4.2.6.8 and 6.1.1.4'
O O 0.0106 0.0060 'International Tables Vol C Tables 4.2.6.8 and 6.1.1.4'
Zn Zn 0.2839 1.4301 'International Tables Vol C Tables 4.2.6.8 and 6.1.1.4'

loop_
_geom_angle_atom_site_label_1
_geom_angle_atom_site_label_2
_geom_angle_atom_site_label_3
_geom_angle
_geom_angle_site_symmetry_1
_geom_angle_site_symmetry_3
_geom_angle_publ_flag
N1 C1 C2 123.7(4) . . ?
N1 C1 N2 110.9(4) . . ?
N2 C1 C2 125.4(4) . . ?
C1 C2 H1 109.5 . . ?
C1 C2 H2 109.5 . . ?
C1 C2 H3 109.5 . . ?
H1 C2 H2 109.5 . . ?
H1 C2 H3 109.5 . . ?
H2 C2 H3 109.5 . . ?
C4 C3 N2 107.7(4) . . ?
C4 C3 N3 126.4(4) . . ?
N2 C3 N3 125.7(4) . . ?
C3 C4 H9 125.7 . . ?
C3 C4 N1 108.6(4) . . ?
N1 C4 H9 125.7 . . ?
H4 C5 H5 107.9 . . ?
C6 C5 H4 109.2 . . ?
C6 C5 H5 109.2 . . ?
N2 C5 H4 109.2 . . ?
N2 C5 H5 109.2 . . ?
N2 C5 C6 112.1(4) . . ?
C5 C6 H6 110(2) . . ?
C5 C6 H7 111(3) . . ?
H6 C6 H7 102(4) . . ?
O1 C6 C5 109.7(4) . . ?
O1 C6 H6 114(2) . . ?
O1 C6 H7 111(3) . . ?
N4 C7 C8 123.6(4) . . ?
N4 C7 N5 111.9(4) . . ?
N5 C7 C8 124.5(4) . . ?
C7 C8 H10 109.5 . . ?
C7 C8 H11 109.5 . . ?
C7 C8 H12 109.5 . . ?
H10 C8 H11 109.5 . . ?
H10 C8 H12 109.5 . . ?
H11 C8 H12 109.5 . . ?
C10 C9 H18 125.7 . . ?
C10 C9 N4 108.5(4) . . ?
N4 C9 H18 125.7 . . ?
C9 C10 N5 108.0(4) . . ?
C9 C10 N6 126.6(4) . . ?
N5 C10 N6 125.3(4) . . ?
H13 C11 H14 107.9 . . ?
C12 C11 H13 109.2 . . ?
C12 C11 H14 109.2 . . ?
N5 C11 H13 109.2 . . ?
N5 C11 H14 109.2 . . ?
N5 C11 C12 112.0(4) . . ?
C11 C12 H15 109.9 . . ?
C11 C12 H16 109.9 . . ?
H15 C12 H16 108.3 . . ?
O4 C12 C11 109.1(4) . . ?
O4 C12 H15 109.9 . . ?
O4 C12 H16 109.9 . . ?
C14 C13 C18 119.6(5) . . ?
O7 C13 C14 117.9(5) . . ?
O7 C13 C18 122.5(5) . . ?
C13 C14 H22 120.0 . . ?
C15 C14 C13 120.1(5) . . ?
C15 C14 H22 120.0 . . ?
C14 C15 H21 119.4 . . ?
C16 C15 C14 121.3(5) . . ?
C16 C15 H21 119.4 . . ?
C15 C16 H20 120.4 . . ?
C15 C16 C17 119.3(5) . . ?
C17 C16 H20 120.4 . . ?
C16 C17 H19 119.6 . . ?
C18 C17 C16 120.7(5) . . ?
C18 C17 H19 119.6 . . ?
C13 C18 C19 120.1(5) . . ?
C17 C18 C13 119.0(4) . . ?
C17 C18 C19 120.9(4) . . ?
O8 C19 C18 119.8(5) . . ?
O8 C19 O9 123.5(5) . . ?
O9 C19 C18 116.8(4) . . ?
C21 C20 C25 120.5(5) . . ?
O10 C20 C21 118.3(4) . . ?
O10 C20 C25 121.2(4) . . ?
C20 C21 H24 119.9 . . ?
C22 C21 C20 120.1(5) . . ?
C22 C21 H24 119.9 . . ?
C21 C22 H25 119.6 . . ?
C21 C22 C23 120.7(5) . . ?
C23 C22 H25 119.6 . . ?
C22 C23 H26 120.4 . . ?
C22 C23 C24 119.3(5) . . ?
C24 C23 H26 120.4 . . ?
C23 C24 H27 119.5 . . ?
C23 C24 C25 120.9(5) . . ?
C25 C24 H27 119.5 . . ?
C20 C25 C24 118.5(5) . . ?
C20 C25 C26 121.2(4) . . ?
C24 C25 C26 120.3(4) . . ?
O11 C26 C25 118.8(4) . . ?
O11 C26 O12 123.5(5) . . ?
O12 C26 C25 117.7(4) . . ?
C1 N1 C4 106.9(4) . . ?
C1 N1 Zn1 129.1(3) . . ?
C4 N1 Zn1 123.7(3) . . ?
C1 N2 C3 106.0(3) . . ?
C1 N2 C5 125.3(3) . . ?
C3 N2 C5 128.3(4) . . ?
O2 N3 C3 116.8(4) . . ?
O3 N3 C3 119.9(4) . . ?
O3 N3 O2 123.3(4) . . ?
C7 N4 C9 106.0(4) . . ?
C7 N4 Zn1 130.4(3) . . ?
C9 N4 Zn1 122.8(3) . . ?
C7 N5 C10 105.6(4) . . ?
C7 N5 C11 125.1(4) . . ?
C10 N5 C11 129.4(4) . . ?
O5 N6 C10 118.7(4) . . ?
O6 N6 C10 116.7(4) . . ?
O6 N6 O5 124.6(4) . . ?
C6 O1 H8 109.5 . . ?
C12 O4 H17 109.5 . . ?
C13 O7 H23 109.5 . . ?
C19 O9 Zn1 119.7(3) . . ?
C20 O10 H28 109.5 . . ?
C26 O12 Zn1 121.1(3) . . ?
N1 Zn1 N4 106.93(15) . . ?
O9 Zn1 N1 118.71(14) . . ?
O9 Zn1 N4 95.15(14) . . ?
O9 Zn1 O12 126.61(15) . . ?
O12 Zn1 N1 95.85(15) . . ?
O12 Zn1 N4 113.19(15) . . ?

loop_
_geom_bond_atom_site_label_1
_geom_bond_atom_site_label_2
_geom_bond_distance
_geom_bond_site_symmetry_2
_geom_bond_publ_flag
C1 C2 1.482(6) . ?
C1 N1 1.330(5) . ?
C1 N2 1.340(5) . ?
C2 H1 0.9600 . ?
C2 H2 0.9600 . ?
C2 H3 0.9600 . ?
C3 C4 1.351(6) . ?
C3 N2 1.374(5) . ?
C3 N3 1.422(5) . ?
C4 H9 0.9300 . ?
C4 N1 1.352(5) . ?
C5 H4 0.9700 . ?
C5 H5 0.9700 . ?
C5 C6 1.508(6) . ?
C5 N2 1.469(5) . ?
C6 H6 1.00(4) . ?
C6 H7 0.96(5) . ?
C6 O1 1.389(6) . ?
C7 C8 1.502(6) . ?
C7 N4 1.326(5) . ?
C7 N5 1.341(6) . ?
C8 H10 0.9600 . ?
C8 H11 0.9600 . ?
C8 H12 0.9600 . ?
C9 H18 0.9300 . ?
C9 C10 1.351(6) . ?
C9 N4 1.366(5) . ?
C10 N5 1.373(5) . ?
C10 N6 1.436(5) . ?
C11 H13 0.9700 . ?
C11 H14 0.9700 . ?
C11 C12 1.511(7) . ?
C11 N5 1.486(6) . ?
C12 H15 0.9700 . ?
C12 H16 0.9700 . ?
C12 O4 1.418(6) . ?
C13 C14 1.381(7) . ?
C13 C18 1.395(6) . ?
C13 O7 1.323(6) . ?
C14 H22 0.9300 . ?
C14 C15 1.361(8) . ?
C15 H21 0.9300 . ?
C15 C16 1.360(8) . ?
C16 H20 0.9300 . ?
C16 C17 1.385(6) . ?
C17 H19 0.9300 . ?
C17 C18 1.375(6) . ?
C18 C19 1.512(6) . ?
C19 O8 1.238(6) . ?
C19 O9 1.257(5) . ?
C20 C21 1.384(6) . ?
C20 C25 1.388(6) . ?
C20 O10 1.355(5) . ?
C21 H24 0.9300 . ?
C21 C22 1.372(7) . ?
C22 H25 0.9300 . ?
C22 C23 1.379(8) . ?
C23 H26 0.9300 . ?
C23 C24 1.384(7) . ?
C24 H27 0.9300 . ?
C24 C25 1.398(6) . ?
C25 C26 1.494(6) . ?
C26 O11 1.247(5) . ?
C26 O12 1.261(6) . ?
N1 Zn1 2.031(4) . ?
N3 O2 1.214(5) . ?
N3 O3 1.212(5) . ?
N4 Zn1 2.043(4) . ?
N6 O5 1.223(5) . ?
N6 O6 1.214(5) . ?
O1 H8 0.8200 . ?
O4 H17 0.8200 . ?
O7 H23 0.8200 . ?
O9 Zn1 1.920(3) . ?
O10 H28 0.8200 . ?
O12 Zn1 1.947(3) . ?

loop_
_geom_torsion_atom_site_label_1
_geom_torsion_atom_site_label_2
_geom_torsion_atom_site_label_3
_geom_torsion_atom_site_label_4
_geom_torsion
_geom_torsion_site_symmetry_1
_geom_torsion_site_symmetry_2
_geom_torsion_site_symmetry_3
_geom_torsion_site_symmetry_4
_geom_torsion_publ_flag
C2 C1 N1 C4 -176.5(4) . . . . ?
C2 C1 N1 Zn1 10.1(6) . . . . ?
C2 C1 N2 C3 176.9(4) . . . . ?
C2 C1 N2 C5 -10.1(6) . . . . ?
C3 C4 N1 C1 -1.1(6) . . . . ?
C3 C4 N1 Zn1 172.7(3) . . . . ?
C4 C3 N2 C1 0.1(5) . . . . ?
C4 C3 N2 C5 -172.6(4) . . . . ?
C4 C3 N3 O2 0.6(8) . . . . ?
C4 C3 N3 O3 -178.3(5) . . . . ?
C6 C5 N2 C1 -102.5(5) . . . . ?
C6 C5 N2 C3 69.0(6) . . . . ?
C8 C7 N4 C9 177.0(5) . . . . ?
C8 C7 N4 Zn1 -12.9(7) . . . . ?
C8 C7 N5 C10 -177.1(5) . . . . ?
C8 C7 N5 C11 3.8(7) . . . . ?
C9 C10 N5 C7 -0.3(5) . . . . ?
C9 C10 N5 C11 178.7(4) . . . . ?
C9 C10 N6 O5 -173.6(4) . . . . ?
C9 C10 N6 O6 5.2(6) . . . . ?
C10 C9 N4 C7 0.7(5) . . . . ?
C10 C9 N4 Zn1 -170.3(3) . . . . ?
C12 C11 N5 C7 97.6(5) . . . . ?
C12 C11 N5 C10 -81.2(6) . . . . ?
C13 C14 C15 C16 1.0(9) . . . . ?
C13 C18 C19 O8 4.7(7) . . . . ?
C13 C18 C19 O9 -175.5(4) . . . . ?
C14 C13 C18 C17 1.8(7) . . . . ?
C14 C13 C18 C19 -179.7(5) . . . . ?
C14 C15 C16 C17 0.7(8) . . . . ?
C15 C16 C17 C18 -1.2(8) . . . . ?
C16 C17 C18 C13 -0.1(7) . . . . ?
C16 C17 C18 C19 -178.5(4) . . . . ?
C17 C18 C19 O8 -176.8(5) . . . . ?
C17 C18 C19 O9 2.9(6) . . . . ?
C18 C13 C14 C15 -2.3(8) . . . . ?
C18 C19 O9 Zn1 173.4(3) . . . . ?
C20 C21 C22 C23 -0.7(8) . . . . ?
C20 C25 C26 O11 -2.7(7) . . . . ?
C20 C25 C26 O12 177.1(4) . . . . ?
C21 C20 C25 C24 1.0(7) . . . . ?
C21 C20 C25 C26 179.8(4) . . . . ?
C21 C22 C23 C24 0.6(9) . . . . ?
C22 C23 C24 C25 0.3(9) . . . . ?
C23 C24 C25 C20 -1.1(8) . . . . ?
C23 C24 C25 C26 -179.9(5) . . . . ?
C24 C25 C26 O11 176.1(5) . . . . ?
C24 C25 C26 O12 -4.1(7) . . . . ?
C25 C20 C21 C22 -0.1(7) . . . . ?
C25 C26 O12 Zn1 177.7(3) . . . . ?
N1 C1 N2 C3 -0.8(5) . . . . ?
N1 C1 N2 C5 172.2(4) . . . . ?
N2 C1 N1 C4 1.2(5) . . . . ?
N2 C1 N1 Zn1 -172.1(3) . . . . ?
N2 C3 C4 N1 0.6(6) . . . . ?
N2 C3 N3 O2 174.9(5) . . . . ?
N2 C3 N3 O3 -3.9(8) . . . . ?
N2 C5 C6 O1 54.3(5) . . . . ?
N3 C3 C4 N1 175.8(4) . . . . ?
N3 C3 N2 C1 -175.1(4) . . . . ?
N3 C3 N2 C5 12.1(8) . . . . ?
N4 C7 N5 C10 0.8(5) . . . . ?
N4 C7 N5 C11 -178.3(4) . . . . ?
N4 C9 C10 N5 -0.2(5) . . . . ?
N4 C9 C10 N6 176.7(4) . . . . ?
N5 C7 N4 C9 -0.9(5) . . . . ?
N5 C7 N4 Zn1 169.1(3) . . . . ?
N5 C10 N6 O5 2.7(6) . . . . ?
N5 C10 N6 O6 -178.4(4) . . . . ?
N5 C11 C12 O4 -58.6(5) . . . . ?
N6 C10 N5 C7 -177.3(4) . . . . ?
N6 C10 N5 C11 1.8(7) . . . . ?
O7 C13 C14 C15 177.7(6) . . . . ?
O7 C13 C18 C17 -178.2(6) . . . . ?
O7 C13 C18 C19 0.3(8) . . . . ?
O8 C19 O9 Zn1 -6.8(7) . . . . ?
O10 C20 C21 C22 180.0(4) . . . . ?
O10 C20 C25 C24 -179.1(4) . . . . ?
O10 C20 C25 C26 -0.3(7) . . . . ?
O11 C26 O12 Zn1 -2.4(7) . . . . ?
